data_2218904
loop_
_publ_author_name
'Kurkin, Alexander V.'
'Bernovskaya, Anna A.'
'Yurovskaya, Marina A.'
'Rybakov, Victor B.'

_publ_section_title
;
 (2<i>R</i>)-Ethyl 2-(5-bromo-2,3-dioxoindolin-1-yl)propanoate
;
_journal_coeditor_code BT2723
_journal_issue 8
_journal_name_full 'Acta Crystallographica Section E'
_journal_page_first o1448
_journal_paper_doi 10.1107/S1600536808020588
_journal_volume 64
_journal_year 2008
_chemical_formula_iupac 'C13 H12 Br N O4'
_chemical_formula_moiety 'C13 H12 Br N O4'
_chemical_formula_sum 'C13 H12 Br N O4'
_chemical_formula_weight 326.14
_chemical_melting_point 404.5
_chemical_name_systematic
;
(2<i>R</i>)-Ethyl 2-(5-bromo-2,3-dioxoindolin-1-yl)propanoate
;
_space_group_IT_number 4
_symmetry_cell_setting monoclinic
_symmetry_space_group_name_Hall 'P 2yb'
_symmetry_space_group_name_H-M 'P 1 21 1'
_atom_sites_solution_hydrogens geom
_atom_sites_solution_primary direct
_atom_sites_solution_secondary difmap
_cell_angle_alpha 90.00
_cell_angle_beta 95.779(9)
_cell_angle_gamma 90.00
_cell_formula_units_Z 4
_cell_length_a 9.7390(13)
_cell_length_b 14.355(2)
_cell_length_c 9.8361(10)
_cell_measurement_reflns_used 25
_cell_measurement_temperature 293(2)
_cell_measurement_theta_max 34.38
_cell_measurement_theta_min 32.21
_cell_volume 1368.1(3)
_computing_cell_refinement 'CAD-4 EXPRESS (Enraf--Nonius, 1994)'
_computing_data_collection 'CAD-4 EXPRESS (Enraf--Nonius, 1994)'
_computing_data_reduction 'XCAD4 (Harms & Wocadlo, 1995)'
_computing_molecular_graphics 'ORTEP-3 (Farrugia, 1997)'
_computing_publication_material 'WinGX (Farrugia, 1999)'
_computing_structure_refinement 'SHELXL97 (Sheldrick, 2008)'
_computing_structure_solution 'SHELXS97 (Sheldrick, 2008)'
_diffrn_ambient_temperature 293(2)
_diffrn_measured_fraction_theta_full 1.000
_diffrn_measured_fraction_theta_max 1.000
_diffrn_measurement_device '\k--geometry diffractometer'
_diffrn_measurement_device_type 'Enraf--Nonius CAD-4'
_diffrn_measurement_method 'Non-profiled \w'
_diffrn_radiation_monochromator graphite
_diffrn_radiation_source 'Fine--focus sealed tube'
_diffrn_radiation_type CuK\a
_diffrn_radiation_wavelength 1.54184
_diffrn_reflns_av_R_equivalents 0.0204
_diffrn_reflns_av_sigmaI/netI 0.0372
_diffrn_reflns_limit_h_max 12
_diffrn_reflns_limit_h_min -12
_diffrn_reflns_limit_k_max 17
_diffrn_reflns_limit_k_min -17
_diffrn_reflns_limit_l_max 12
_diffrn_reflns_limit_l_min -12
_diffrn_reflns_number 6047
_diffrn_reflns_theta_full 74.90
_diffrn_reflns_theta_max 74.90
_diffrn_reflns_theta_min 4.52
_diffrn_standards_decay_% 2
_diffrn_standards_interval_time 60
_diffrn_standards_number 1
_exptl_absorpt_coefficient_mu 4.200
_exptl_absorpt_correction_T_max 0.432
_exptl_absorpt_correction_T_min 0.385
_exptl_absorpt_correction_type psi-scan
_exptl_absorpt_process_details '(North <i>et al.</i>,  1968)'
_exptl_crystal_colour Red
_exptl_crystal_density_diffrn 1.583
_exptl_crystal_density_method 'Not measured'
_exptl_crystal_description Prism
_exptl_crystal_F_000 656
_exptl_crystal_size_max .20
_exptl_crystal_size_mid .20
_exptl_crystal_size_min .20
_refine_diff_density_max 0.453
_refine_diff_density_min -0.381
_refine_ls_abs_structure_details 'Flack (1983)'
_refine_ls_abs_structure_Flack -0.06(3)
_refine_ls_extinction_coef 0.0039(3)
_refine_ls_extinction_expression Fc^*^=kFc[1+0.001xFc^2^\l^3^/sin(2\q)]^-1/4^
_refine_ls_extinction_method 'SHELXL97 (Sheldrick, 2008)'
_refine_ls_goodness_of_fit_ref 1.020
_refine_ls_hydrogen_treatment constr
_refine_ls_matrix_type full
_refine_ls_number_parameters 348
_refine_ls_number_reflns 5502
_refine_ls_number_restraints 1
_refine_ls_restrained_S_all 1.020
_refine_ls_R_factor_all 0.0753
_refine_ls_R_factor_gt 0.0514
_refine_ls_shift/su_max 0.001
_refine_ls_shift/su_mean 0.000
_refine_ls_structure_factor_coef Fsqd
_refine_ls_weighting_details 'calc w=1/[\s^2^(Fo^2^)+(0.0642P)^2^+0.5869P] where P=(Fo^2^+2Fc^2^)/3'
_refine_ls_weighting_scheme calc
_refine_ls_wR_factor_gt 0.1220
_refine_ls_wR_factor_ref 0.1399
_reflns_number_gt 3935
_reflns_number_total 5502
_reflns_threshold_expression I>2\s(I)
_cod_data_source_file bt2723.cif
_cod_data_source_block I
_cod_original_sg_symbol_H-M 'P 21'
_cod_database_code 2218904
_cod_database_fobs_code 2218904

loop_
_symmetry_equiv_pos_as_xyz
'x, y, z'
'-x, y+1/2, -z'

loop_
_atom_site_type_symbol
_atom_site_label
_atom_site_fract_x
_atom_site_fract_y
_atom_site_fract_z
_atom_site_U_iso_or_equiv
_atom_site_adp_type
_atom_site_calc_flag
_atom_site_refinement_flags
_atom_site_occupancy
N N1a 0.0320(4) 0.0742(3) 0.5522(4) 0.0519(9) Uani d . 1
C C2a 0.0599(5) -0.0181(3) 0.5310(6) 0.0558(11) Uani d . 1
O O21a 0.1299(4) -0.0683(3) 0.6073(5) 0.0748(11) Uani d . 1
C C3a -0.0156(6) -0.0421(3) 0.3892(6) 0.0599(13) Uani d . 1
O O31a -0.0148(5) -0.1195(2) 0.3406(5) 0.0838(13) Uani d . 1
C C4a -0.0793(5) 0.0440(3) 0.3390(5) 0.0536(12) Uani d . 1
C C5a -0.1571(6) 0.0641(4) 0.2187(6) 0.0655(14) Uani d . 1
H H5a -0.1750 0.0188 0.1517 0.079 Uiso calc R 1
C C6a -0.2075(6) 0.1520(4) 0.1997(6) 0.0683(15) Uani d . 1
Br Br6a -0.31241(9) 0.18369(7) 0.03306(8) 0.1113(3) Uani d . 1
C C7a -0.1789(6) 0.2207(4) 0.2980(6) 0.0603(13) Uani d . 1
H H7a -0.2141 0.2804 0.2822 0.072 Uiso calc R 1
C C8a -0.1000(5) 0.2019(3) 0.4175(5) 0.0542(12) Uani d . 1
H H8a -0.0799 0.2482 0.4827 0.065 Uiso calc R 1
C C9a -0.0506(5) 0.1117(3) 0.4392(5) 0.0468(10) Uani d . 1
C C10a 0.0842(5) 0.1204(3) 0.6760(5) 0.0524(11) Uani d . 1
H H10a 0.1315 0.0724 0.7341 0.063 Uiso calc R 1
C C11a -0.0284(6) 0.1595(4) 0.7571(5) 0.0663(15) Uani d . 1
H H11a -0.0726 0.2112 0.7085 0.099 Uiso calc R 1
H H11b 0.0119 0.1801 0.8450 0.099 Uiso calc R 1
H H11c -0.0954 0.1119 0.7687 0.099 Uiso calc R 1
C C12a 0.1957(5) 0.1904(4) 0.6456(5) 0.0539(11) Uani d . 1
O O12a 0.2353(4) 0.2019(3) 0.5372(4) 0.0787(12) Uani d . 1
O O13a 0.2439(4) 0.2352(3) 0.7588(4) 0.0654(10) Uani d . 1
C C14a 0.3501(6) 0.3044(5) 0.7423(6) 0.0764(17) Uani d . 1
H H14a 0.4308 0.2749 0.7111 0.092 Uiso calc R 1
H H14b 0.3160 0.3506 0.6753 0.092 Uiso calc R 1
C C15A 0.3859(7) 0.3487(5) 0.8757(7) 0.089(2) Uani d . 1
H H15A 0.3052 0.3772 0.9060 0.133 Uiso calc R 1
H H15B 0.4552 0.3954 0.8675 0.133 Uiso calc R 1
H H15C 0.4208 0.3026 0.9408 0.133 Uiso calc R 1
N N1b 0.5010(4) 0.5226(3) 0.4543(4) 0.0580(10) Uani d . 1
C C2b 0.4556(6) 0.6130(4) 0.4568(7) 0.0662(15) Uani d . 1
O O21b 0.3847(5) 0.6536(3) 0.3690(6) 0.0947(15) Uani d . 1
C C3b 0.5115(6) 0.6509(4) 0.5989(7) 0.0671(15) Uani d . 1
O O31b 0.4928(5) 0.7288(3) 0.6363(6) 0.0896(15) Uani d . 1
C C4b 0.5872(5) 0.5728(4) 0.6681(5) 0.0567(12) Uani d . 1
C C5b 0.6581(6) 0.5656(5) 0.7945(6) 0.0692(15) Uani d . 1
H H5b 0.6639 0.6155 0.8551 0.083 Uiso calc R 1
C C6b 0.7207(5) 0.4817(5) 0.8295(5) 0.0689(14) Uani d . 1
Br Br6b 0.82477(10) 0.46814(8) 1.00249(8) 0.1231(4) Uani d . 1
C C7b 0.7096(6) 0.4070(4) 0.7425(6) 0.0671(14) Uani d . 1
H H7b 0.7517 0.3510 0.7701 0.080 Uiso calc R 1
C C8b 0.6371(5) 0.4131(4) 0.6151(5) 0.0553(12) Uani d . 1
H H8b 0.6295 0.3623 0.5560 0.066 Uiso calc R 1
C C9b 0.5761(5) 0.4980(3) 0.5786(5) 0.0459(10) Uani d . 1
C C10b 0.4649(5) 0.4574(4) 0.3427(5) 0.0596(12) Uani d . 1
H H10b 0.5158 0.3999 0.3665 0.072 Uiso calc R 1
C C11b 0.5102(7) 0.4896(7) 0.2087(7) 0.106(3) Uani d . 1
H H11d 0.4538 0.5411 0.1747 0.159 Uiso calc R 1
H H11e 0.5008 0.4394 0.1440 0.159 Uiso calc R 1
H H11f 0.6050 0.5090 0.2219 0.159 Uiso calc R 1
C C12b 0.3120(5) 0.4334(4) 0.3396(5) 0.0559(12) Uani d . 1
O O12b 0.2423(4) 0.4511(3) 0.4281(4) 0.0780(11) Uani d . 1
O O13b 0.2720(4) 0.3850(3) 0.2285(4) 0.0750(11) Uani d . 1
C C14b 0.1338(7) 0.3446(7) 0.2229(9) 0.105(3) Uani d . 1
H H14c 0.1250 0.3089 0.3054 0.126 Uiso calc R 1
H H14d 0.0654 0.3940 0.2178 0.126 Uiso calc R 1
C C15b 0.1098(8) 0.2856(6) 0.1066(9) 0.114(3) Uani d . 1
H H15d 0.1309 0.3188 0.0265 0.171 Uiso calc R 1
H H15e 0.0147 0.2668 0.0959 0.171 Uiso calc R 1
H H15f 0.1676 0.2315 0.1189 0.171 Uiso calc R 1

loop_
_atom_site_aniso_label
_atom_site_aniso_U_11
_atom_site_aniso_U_22
_atom_site_aniso_U_33
_atom_site_aniso_U_12
_atom_site_aniso_U_13
_atom_site_aniso_U_23
N1a 0.059(2) 0.0364(19) 0.059(2) 0.0009(17) -0.0007(18) -0.0023(17)
C2a 0.052(3) 0.038(2) 0.079(3) -0.001(2) 0.015(2) 0.002(2)
O21a 0.074(2) 0.045(2) 0.104(3) 0.0080(18) 0.006(2) 0.008(2)
C3a 0.065(3) 0.041(3) 0.075(3) -0.006(2) 0.016(3) -0.012(3)
O31a 0.094(3) 0.0413(19) 0.116(4) -0.0057(19) 0.011(3) -0.027(2)
C4a 0.062(3) 0.040(3) 0.059(3) -0.008(2) 0.008(2) -0.008(2)
C5a 0.076(4) 0.056(3) 0.064(3) -0.021(3) 0.003(3) -0.009(3)
C6a 0.065(3) 0.073(4) 0.065(3) -0.015(3) -0.003(3) 0.000(3)
Br6A 0.1135(6) 0.1265(7) 0.0846(5) -0.0145(5) -0.0355(4) 0.0150(5)
C7a 0.059(3) 0.048(3) 0.074(3) -0.002(2) 0.005(3) 0.008(2)
C8a 0.059(3) 0.035(2) 0.067(3) -0.004(2) -0.002(2) -0.004(2)
C9a 0.047(2) 0.040(2) 0.053(2) -0.0066(19) 0.005(2) -0.005(2)
C10a 0.059(3) 0.042(2) 0.054(3) -0.003(2) 0.000(2) 0.006(2)
C11a 0.069(3) 0.075(4) 0.057(3) -0.014(3) 0.017(3) -0.006(3)
C12a 0.048(2) 0.053(3) 0.062(3) -0.002(2) 0.009(2) -0.003(3)
O12a 0.074(2) 0.100(3) 0.066(2) -0.025(2) 0.0229(19) -0.011(2)
O13a 0.062(2) 0.073(2) 0.061(2) -0.0174(18) 0.0030(17) -0.0111(18)
C14a 0.061(3) 0.091(4) 0.078(4) -0.031(3) 0.013(3) -0.021(3)
C15a 0.071(4) 0.102(5) 0.092(5) -0.023(4) 0.006(3) -0.029(4)
N1b 0.058(2) 0.051(2) 0.063(3) 0.000(2) -0.003(2) -0.0029(19)
C2b 0.055(3) 0.050(3) 0.093(4) 0.003(2) 0.004(3) 0.010(3)
O21b 0.077(3) 0.078(3) 0.125(4) 0.009(2) -0.011(3) 0.035(3)
C3b 0.057(3) 0.048(3) 0.099(4) -0.006(2) 0.018(3) -0.002(3)
O31b 0.085(3) 0.044(2) 0.142(4) -0.002(2) 0.022(3) -0.016(2)
C4b 0.054(3) 0.051(3) 0.066(3) -0.007(2) 0.009(2) -0.012(2)
C5b 0.060(3) 0.076(4) 0.071(3) -0.011(3) 0.003(3) -0.027(3)
C6b 0.056(3) 0.093(4) 0.057(3) 0.004(3) -0.001(2) -0.006(3)
Br6b 0.1132(6) 0.1801(10) 0.0686(4) 0.0217(6) -0.0264(4) -0.0147(6)
C7b 0.058(3) 0.077(4) 0.066(3) 0.010(3) 0.005(3) 0.003(3)
C8b 0.056(3) 0.055(3) 0.055(3) 0.000(2) 0.005(2) -0.003(2)
C9b 0.042(2) 0.045(2) 0.051(2) -0.0056(19) 0.0017(18) -0.0036(19)
C10b 0.052(3) 0.071(3) 0.054(2) -0.002(3) -0.003(2) -0.006(3)
C11b 0.088(5) 0.164(8) 0.069(4) -0.043(5) 0.022(3) -0.027(5)
C12b 0.058(3) 0.059(3) 0.051(3) 0.000(2) 0.003(2) -0.001(2)
O12b 0.072(2) 0.084(3) 0.082(3) -0.013(2) 0.027(2) -0.018(2)
O13b 0.054(2) 0.099(3) 0.072(2) -0.013(2) 0.0042(18) -0.018(2)
C14b 0.061(4) 0.143(7) 0.112(6) -0.028(4) 0.016(4) -0.037(5)
C15b 0.086(5) 0.117(6) 0.140(7) -0.035(5) 0.017(5) -0.049(6)

loop_
_atom_type_symbol
_atom_type_description
_atom_type_scat_dispersion_real
_atom_type_scat_dispersion_imag
_atom_type_scat_source
C C 0.0181 0.0091 'International Tables Vol C Tables 4.2.6.8 and 6.1.1.4'
H H 0.0000 0.0000 'International Tables Vol C Tables 4.2.6.8 and 6.1.1.4'
Br Br -0.6763 1.2805 'International Tables Vol C Tables 4.2.6.8 and 6.1.1.4'
N N 0.0311 0.0180 'International Tables Vol C Tables 4.2.6.8 and 6.1.1.4'
O O 0.0492 0.0322 'International Tables Vol C Tables 4.2.6.8 and 6.1.1.4'

loop_
_geom_angle_atom_site_label_1
_geom_angle_atom_site_label_2
_geom_angle_atom_site_label_3
_geom_angle
C2a N1a C9a 110.7(4)
C2a N1a C10a 121.2(4)
C9a N1a C10a 128.1(4)
O21a C2a N1a 126.3(5)
O21a C2a C3a 128.1(5)
N1a C2a C3a 105.6(4)
O31a C3a C4a 132.0(5)
O31a C3a C2a 122.6(5)
C4a C3a C2a 105.4(4)
C5a C4a C9a 121.2(5)
C5a C4a C3a 131.0(5)
C9a C4a C3a 107.8(4)
C4a C5a C6a 118.4(5)
C4a C5a H5a 120.8
C6a C5a H5a 120.8
C5a C6a C7a 121.2(5)
C5a C6a Br6a 119.8(4)
C7a C6a Br6a 118.9(4)
C8a C7a C6a 121.0(5)
C8a C7a H7a 119.5
C6a C7a H7a 119.5
C7a C8a C9a 118.2(4)
C7a C8a H8a 120.9
C9a C8a H8a 120.9
C8a C9a C4a 120.0(4)
C8a C9a N1a 129.6(4)
C4a C9a N1a 110.4(4)
N1a C10a C11a 113.7(4)
N1a C10a C12a 109.6(4)
C11a C10a C12a 115.0(4)
N1a C10a H10a 105.9
C11a C10a H10a 105.9
C12a C10a H10a 105.9
C10a C11a H11a 109.5
C10a C11a H11b 109.5
H11a C11a H11b 109.5
C10a C11a H11c 109.5
H11a C11a H11c 109.5
H11b C11a H11c 109.5
O12a C12a O13a 124.6(5)
O12a C12a C10a 124.8(5)
O13a C12a C10a 110.6(4)
C12a O13a C14a 115.6(4)
C15a C14a O13a 107.7(5)
C15a C14a H14a 110.2
O13a C14a H14a 110.2
C15a C14a H14b 110.2
O13a C14a H14b 110.2
H14a C14a H14b 108.5
C14a C15a H15a 109.5
C14a C15a H15b 109.5
H15a C15a H15b 109.5
C14a C15a H15c 109.5
H15a C15a H15c 109.5
H15b C15a H15c 109.5
C2b N1b C9b 111.2(4)
C2b N1b C10b 124.5(5)
C9b N1b C10b 124.0(4)
O21b C2b N1b 127.5(6)
O21b C2b C3b 127.1(6)
N1b C2b C3b 105.3(5)
O31b C3b C4b 130.9(7)
O31b C3b C2b 123.8(6)
C4b C3b C2b 105.3(5)
C5b C4b C9b 121.4(5)
C5b C4b C3b 131.6(5)
C9b C4b C3b 107.0(5)
C4b C5b C6b 117.7(5)
C4b C5b H5b 121.2
C6b C5b H5b 121.2
C5b C6b C7b 121.6(5)
C5b C6b Br6b 119.7(5)
C7b C6b Br6b 118.7(5)
C8b C7b C6b 121.3(6)
C8b C7b H7b 119.3
C6b C7b H7b 119.3
C7b C8b C9b 117.2(5)
C7b C8b H8b 121.4
C9b C8b H8b 121.4
C8b C9b C4b 120.8(4)
C8b C9b N1b 128.1(4)
C4b C9b N1b 111.1(4)
N1b C10b C11b 113.1(5)
N1b C10b C12b 108.7(4)
C11b C10b C12b 115.1(5)
N1b C10b H10b 106.4
C11b C10b H10b 106.4
C12b C10b H10b 106.4
C10b C11b H11d 109.5
C10b C11b H11e 109.5
H11d C11b H11e 109.5
C10b C11b H11f 109.5
H11d C11b H11f 109.5
H11e C11b H11f 109.5
O12b C12b O13b 125.3(5)
O12b C12b C10b 124.6(5)
O13b C12b C10b 110.0(5)
C12b O13b C14b 115.7(5)
C15b C14b O13b 110.0(6)
C15b C14b H14c 109.7
O13b C14b H14c 109.7
C15b C14b H14d 109.7
O13b C14b H14d 109.7
H14c C14b H14d 108.2
C14b C15b H15d 109.5
C14b C15b H15e 109.5
H15d C15b H15e 109.5
C14b C15b H15f 109.5
H15d C15b H15f 109.5
H15e C15b H15f 109.5

loop_
_geom_bond_atom_site_label_1
_geom_bond_atom_site_label_2
_geom_bond_distance
N1a C2a 1.372(6)
N1a C9a 1.412(6)
N1a C10a 1.434(6)
C2a O21a 1.202(6)
C2a C3a 1.548(7)
C3a O31a 1.209(6)
C3a C4a 1.447(7)
C4a C5a 1.370(7)
C4a C9a 1.392(6)
C5a C6a 1.361(8)
C5a H5a 0.9300
C6a C7a 1.390(8)
C6a Br6a 1.897(6)
C7a C8a 1.365(7)
C7a H7a 0.9300
C8a C9a 1.391(7)
C8a H8a 0.9300
C10a C11a 1.526(7)
C10a C12a 1.531(7)
C10a H10a 0.9800
C11a H11a 0.9600
C11a H11b 0.9600
C11a H11c 0.9600
C12a O12a 1.182(6)
C12a O13a 1.329(6)
O13a C14a 1.455(6)
C14a C15a 1.469(8)
C14a H14a 0.9700
C14a H14b 0.9700
C15a H15a 0.9600
C15a H15b 0.9600
C15a H15c 0.9600
N1b C2b 1.373(7)
N1b C9b 1.405(6)
N1b C10b 1.457(6)
C2b O21b 1.201(7)
C2b C3b 1.547(9)
C3b O31b 1.197(6)
C3b C4b 1.471(8)
C4b C5b 1.364(8)
C4b C9b 1.386(7)
C5b C6b 1.378(9)
C5b H5b 0.9300
C6b C7b 1.369(8)
C6b Br6b 1.901(5)
C7b C8b 1.378(7)
C7b H7b 0.9300
C8b C9b 1.388(7)
C8b H8b 0.9300
C10b C11b 1.504(8)
C10b C12b 1.526(7)
C10b H10b 0.9800
C11b H11d 0.9600
C11b H11e 0.9600
C11b H11f 0.9600
C12b O12b 1.185(6)
C12b O13b 1.321(6)
O13b C14b 1.462(7)
C14b C15b 1.424(10)
C14b H14c 0.9700
C14b H14d 0.9700
C15b H15d 0.9600
C15b H15e 0.9600
C15b H15f 0.9600

loop_
_geom_torsion_atom_site_label_1
_geom_torsion_atom_site_label_2
_geom_torsion_atom_site_label_3
_geom_torsion_atom_site_label_4
_geom_torsion
C9a N1a C2a O21a 178.3(5)
C10a N1a C2a O21a -1.7(8)
C9a N1a C2a C3a -0.9(5)
C10a N1a C2a C3a 179.0(4)
O21a C2a C3a O31a 2.6(9)
N1a C2a C3a O31a -178.2(5)
O21a C2a C3a C4a -177.6(5)
N1a C2a C3a C4a 1.7(5)
O31a C3a C4a C5a -1.2(11)
C2a C3a C4a C5a 179.0(6)
O31a C3a C4a C9a 178.0(6)
C2a C3a C4a C9a -1.8(6)
C9a C4a C5a C6a -0.7(8)
C3a C4a C5a C6a 178.4(6)
C4a C5a C6a C7a 1.3(9)
C4a C5a C6a Br6a 178.7(4)
C5a C6a C7a C8a -0.5(9)
Br6a C6a C7a C8a -177.8(4)
C6a C7a C8a C9a -1.0(8)
C7a C8a C9a C4a 1.5(7)
C7a C8a C9a N1a 180.0(5)
C5a C4a C9a C8a -0.7(8)
C3a C4a C9a C8a -180.0(5)
C5a C4a C9a N1a -179.4(5)
C3a C4a C9a N1a 1.3(6)
C2a N1a C9a C8a -178.8(5)
C10a N1a C9a C8a 1.3(8)
C2a N1a C9a C4a -0.2(6)
C10a N1a C9a C4a 179.9(5)
C2a N1a C10a C11a -119.8(5)
C9a N1a C10a C11a 60.1(6)
C2a N1a C10a C12a 109.9(5)
C9a N1a C10a C12a -70.1(6)
N1a C10a C12a O12a -2.3(7)
C11a C10a C12a O12a -131.8(6)
N1a C10a C12a O13a 179.0(4)
C11A C10a C12a O13a 49.5(6)
O12A C12a O13a C14a 1.8(8)
C10A C12a O13a C14a -179.5(5)
C12A O13a C14a C15a 177.7(5)
C9b N1b C2b O21b -176.9(6)
C10b N1b C2b O21b -2.6(9)
C9b N1b C2b C3b 1.4(6)
C10b N1b C2b C3b 175.7(4)
O21b C2b C3b O31b -2.5(10)
N1b C2b C3b O31b 179.2(6)
O21b C2b C3b C4b 177.8(6)
N1b C2b C3b C4b -0.5(6)
O31b C3b C4b C5b 0.0(11)
C2b C3b C4b C5b 179.7(6)
O31b C3b C4b C9b 179.8(6)
C2b C3b C4b C9b -0.5(6)
C9b C4b C5b C6b 1.3(9)
C3b C4b C5b C6b -179.0(6)
C4b C5b C6b C7b -1.9(9)
C4b C5b C6b Br6b 178.5(4)
C5b C6b C7b C8b 1.3(9)
Br6b C6b C7b C8b -179.1(4)
C6b C7b C8b C9b 0.0(8)
C7b C8b C9b C4b -0.6(8)
C7b C8b C9b N1b 178.0(5)
C5b C4b C9b C8b -0.1(8)
C3b C4b C9b C8b -179.8(5)
C5b C4b C9b N1b -178.8(5)
C3b C4b C9b N1b 1.4(6)
C2b N1b C9b C8b 179.5(5)
C10b N1b C9b C8b 5.1(8)
C2b N1b C9b C4b -1.8(6)
C10b N1b C9b C4b -176.2(5)
C2b N1b C10b C11b 60.4(7)
C9b N1b C10b C11b -125.9(6)
C2b N1b C10b C12b -68.7(6)
C9b N1b C10b C12b 104.9(5)
N1b C10b C12b O12b -12.8(8)
C11b C10b C12b O12b -140.8(7)
N1b C10b C12b O13b 171.3(4)
C11b C10b C12b O13b 43.3(7)
O12b C12b O13b C14b -5.3(9)
C10b C12b O13b C14b 170.6(6)
C12b O13b C14b C15b -173.2(7)

loop_
_cod_related_entry_id
_cod_related_entry_database
_cod_related_entry_code
1 ChemSpider 1619285
